data_7703157
loop_
_publ_author_name
'Bian, Chengming'
'Feng, Wenjing'
'Lei, Qunying'
'Huang, Haifeng'
'Li, Xia'
'Wang, Jianlong'
'Li, Chuan'
'Xiao, Zhongliang'

_publ_section_title
;
 A facile synthesis of energetic salts based on fully
 nitroamino-functionalized [1,2,4]triazolo[4,3-b][1,2,4]triazole.
;
_journal_issue 2
_journal_name_full 'Dalton transactions (Cambridge, England : 2003)'
_journal_page_first 368
_journal_page_last 374
_journal_paper_doi 10.1039/c9dt03829a
_journal_volume 49
_journal_year 2020
_chemical_formula_moiety 'C3 H N11 O6, 2(C H7 N4), 0.72(H2 O1)'
_chemical_formula_sum 'C5 H16.44 N19 O6.72'
_chemical_formula_weight 450.36
_space_group_crystal_system monoclinic
_space_group_IT_number 14
_space_group_name_Hall '-P 2ybc'
_space_group_name_H-M_alt 'P 1 21/c 1'
_atom_sites_solution_hydrogens mixed
_audit_creation_date 2019-11-26
_audit_creation_method
;
Olex2 1.2
(compiled 2018.05.29 svn.r3508 for OlexSys, GUI svn.r5506)
;
_audit_update_record
;
2019-11-28 deposited with the CCDC.	2019-12-03 downloaded from the CCDC.
;
_cell_angle_alpha 90
_cell_angle_beta 100.786(4)
_cell_angle_gamma 90
_cell_formula_units_Z 4
_cell_length_a 7.3254(7)
_cell_length_b 12.5221(13)
_cell_length_c 19.3440(19)
_cell_measurement_reflns_used 5633
_cell_measurement_temperature 150(2)
_cell_measurement_theta_max 26.29
_cell_measurement_theta_min 2.69
_cell_volume 1743.1(3)
_computing_cell_refinement 'SAINT v8.37A (Bruker, 2015)'
_computing_data_collection 'Bruker APEX2'
_computing_data_reduction 'SAINT v8.37A (Bruker, 2015)'
_computing_molecular_graphics 'Olex2 (Dolomanov et al., 2009)'
_computing_publication_material 'Olex2 (Dolomanov et al., 2009)'
_computing_structure_refinement 'ShelXL (Sheldrick, 2015)'
_computing_structure_solution 'SHELXS-97 (Sheldrick 2008)'
_diffrn_ambient_temperature 150.0
_diffrn_measured_fraction_theta_full 0.997
_diffrn_measured_fraction_theta_max 0.996
_diffrn_measurement_device_type 'Bruker APEX-II CCD'
_diffrn_measurement_method '\f and \w scans'
_diffrn_radiation_type MoK\a
_diffrn_radiation_wavelength 0.71073
_diffrn_reflns_av_R_equivalents 0.0594
_diffrn_reflns_av_unetI/netI 0.0333
_diffrn_reflns_Laue_measured_fraction_full 0.997
_diffrn_reflns_Laue_measured_fraction_max 0.996
_diffrn_reflns_limit_h_max 9
_diffrn_reflns_limit_h_min -9
_diffrn_reflns_limit_k_max 15
_diffrn_reflns_limit_k_min -15
_diffrn_reflns_limit_l_max 24
_diffrn_reflns_limit_l_min -24
_diffrn_reflns_number 23305
_diffrn_reflns_point_group_measured_fraction_full 0.997
_diffrn_reflns_point_group_measured_fraction_max 0.996
_diffrn_reflns_theta_full 25.242
_diffrn_reflns_theta_max 26.409
_diffrn_reflns_theta_min 2.691
_diffrn_source 'fine-focus sealed tube'
_diffrn_standards_number 0
_exptl_absorpt_coefficient_mu 0.151
_exptl_absorpt_correction_T_max 0.0276
_exptl_absorpt_correction_T_min 0.0112
_exptl_absorpt_correction_type multi-scan
_exptl_absorpt_process_details
;
SADABS-2016/2 (Bruker,2016/2) was used for absorption correction.
wR2(int) was 0.0761 before and 0.0629 after correction.
The Ratio of minimum to maximum transmission is 0.4058.
The \l/2 correction factor is Not present.
;
_exptl_crystal_colour colourless
_exptl_crystal_density_diffrn 1.716
_exptl_crystal_density_method 'not measured'
_exptl_crystal_description block
_exptl_crystal_F_000 933
_exptl_crystal_size_max 0.2
_exptl_crystal_size_mid 0.16
_exptl_crystal_size_min 0.1
_refine_diff_density_max 0.723
_refine_diff_density_min -0.242
_refine_diff_density_rms 0.053
_refine_ls_extinction_method none
_refine_ls_goodness_of_fit_ref 1.016
_refine_ls_hydrogen_treatment constr
_refine_ls_matrix_type full
_refine_ls_number_parameters 307
_refine_ls_number_reflns 3552
_refine_ls_number_restraints 0
_refine_ls_restrained_S_all 1.016
_refine_ls_R_factor_all 0.0799
_refine_ls_R_factor_gt 0.0516
_refine_ls_shift/su_max 0.000
_refine_ls_shift/su_mean 0.000
_refine_ls_structure_factor_coef Fsqd
_refine_ls_weighting_details 'w=1/[\s^2^(Fo^2^)+(0.0560P)^2^+1.5139P] where P=(Fo^2^+2Fc^2^)/3'
_refine_ls_weighting_scheme calc
_refine_ls_wR_factor_gt 0.1199
_refine_ls_wR_factor_ref 0.1378
_reflns_Friedel_coverage 0.000
_reflns_number_gt 2525
_reflns_number_total 3552
_reflns_threshold_expression 'I > 2\s(I)'
_cod_data_source_file c9dt03829a2.cif
_cod_data_source_block mo_1119_1_0m
_cod_database_code 7703157
_shelx_shelxl_version_number 2018/3
_shelx_space_group_comment
;
The symmetry employed for this shelxl refinement is uniquely defined
by the following loop, which should always be used as a source of
symmetry information in preference to the above space-group names.
They are only intended as comments.
;
_olex2_refinement_description
;
1. Fixed Uiso
 At 1.2 times of:
  All N(H) groups, All N(H,H) groups
 At 1.5 times of:
  All O(H,H) groups
2. Uiso/Uaniso restraints and constraints
Uanis(C6) = Uanis(C5)
3. Others
 Sof(H17A)=Sof(N20)=Sof(H20A)=Sof(H20B)=Sof(N21)=Sof(H21A)=Sof(H21B)=Sof(C6)=1-
 FVAR(1)
 Sof(O7)=Sof(H7A)=Sof(H7B)=Sof(N19)=Sof(H19A)=Sof(H19B)=Sof(H17)=Sof(N18)=
 Sof(H18A)=Sof(H18B)=Sof(C5)=FVAR(1)
4.a Free rotating group:
 O7(H7A,H7B)
4.b Rotating group:
 N15(H15A,H15B), N16(H16A,H16B)
4.c Aromatic/amide H refined with riding coordinates:
 N1(H1), N14(H14), N17(H17), N17(H17A)
4.d X=CH2 refined with riding coordinates:
 N12(H12A,H12B), N13(H13A,H13B), N19(H19A,H19B), N18(H18A,H18B), N20(H20A,
 H20B), N21(H21A,H21B)
;
_olex2_submission_special_instructions 'No special instructions were received'

loop_
_space_group_symop_operation_xyz
'x, y, z'
'-x, y+1/2, -z+1/2'
'-x, -y, -z'
'x, -y-1/2, z-1/2'

loop_
_atom_site_label
_atom_site_type_symbol
_atom_site_fract_x
_atom_site_fract_y
_atom_site_fract_z
_atom_site_U_iso_or_equiv
_atom_site_adp_type
_atom_site_occupancy
_atom_site_site_symmetry_order
_atom_site_calc_flag
_atom_site_refinement_flags_posn
_atom_site_refinement_flags_occupancy
_atom_site_disorder_assembly
_atom_site_disorder_group
O3 O 0.5547(3) 0.29597(15) 0.45730(9) 0.0436(5) Uani 1 1 d . . . .
O6 O 0.1025(3) 0.19694(15) 0.14437(9) 0.0444(5) Uani 1 1 d . . . .
N3 N 0.2414(3) 0.03225(16) 0.40370(10) 0.0352(5) Uani 1 1 d . . . .
O4 O 0.6001(3) 0.40158(15) 0.37238(10) 0.0479(5) Uani 1 1 d . . . .
N9 N 0.5323(3) 0.31676(18) 0.39324(11) 0.0400(5) Uani 1 1 d . . . .
O2 O 0.0309(3) -0.21369(15) 0.48846(10) 0.0508(5) Uani 1 1 d . . . .
N4 N 0.3444(3) 0.12446(16) 0.42430(11) 0.0366(5) Uani 1 1 d . . . .
N6 N 0.1923(3) -0.05893(17) 0.50468(11) 0.0378(5) Uani 1 1 d . . . .
N7 N 0.1162(3) -0.14463(18) 0.52890(12) 0.0414(5) Uani 1 1 d . . . .
N11 N 0.1301(3) 0.17578(18) 0.21028(11) 0.0412(5) Uani 1 1 d . . . .
N8 N 0.4409(3) 0.25578(18) 0.34308(11) 0.0415(5) Uani 1 1 d . . . .
N10 N 0.2765(3) 0.11635(18) 0.23354(11) 0.0424(5) Uani 1 1 d . . . .
O5 O 0.0238(3) 0.21043(17) 0.24838(11) 0.0560(6) Uani 1 1 d . . . .
O1 O 0.1341(3) -0.15239(16) 0.59414(10) 0.0504(5) Uani 1 1 d . . . .
N1 N 0.0864(3) -0.11023(17) 0.37898(11) 0.0392(5) Uani 1 1 d . . . .
H1 H 0.026457 -0.169948 0.383584 0.047 Uiso 1 1 calc R . . .
N5 N 0.2807(3) 0.10017(18) 0.30608(11) 0.0420(5) Uani 1 1 d . . . .
N2 N 0.1034(3) -0.06834(18) 0.31379(11) 0.0445(5) Uani 1 1 d . . . .
C1 C 0.1688(3) -0.0520(2) 0.43400(13) 0.0349(5) Uani 1 1 d . . . .
C2 C 0.1997(4) 0.0177(2) 0.33366(13) 0.0396(6) Uani 1 1 d . . . .
C3 C 0.3620(3) 0.1645(2) 0.36246(13) 0.0380(6) Uani 1 1 d . . . .
N14 N 0.0828(3) 0.38249(18) 0.42063(12) 0.0439(5) Uani 1 1 d . . . .
H14 H 0.051955 0.320165 0.436062 0.053 Uiso 1 1 calc R . . .
N12 N 0.2386(3) 0.54201(17) 0.44084(11) 0.0438(5) Uani 1 1 d . . . .
H12A H 0.306027 0.586863 0.470059 0.053 Uiso 1 1 calc R . . .
H12B H 0.208544 0.557675 0.395796 0.053 Uiso 1 1 calc R . . .
N13 N 0.2281(3) 0.42813(18) 0.53233(11) 0.0445(5) Uani 1 1 d . . . .
H13A H 0.295545 0.473223 0.561351 0.053 Uiso 1 1 calc R . . .
H13B H 0.191005 0.367708 0.548388 0.053 Uiso 1 1 calc R . . .
C4 C 0.1825(3) 0.4512(2) 0.46460(13) 0.0372(6) Uani 1 1 d . . . .
N15 N 0.0267(3) 0.4097(2) 0.34940(12) 0.0491(6) Uani 1 1 d . . . .
H15A H 0.044973 0.354936 0.322860 0.059 Uiso 1 1 d GR . . .
H15B H -0.092335 0.426348 0.341220 0.059 Uiso 1 1 d GR . . .
O7 O 0.3146(4) 0.4926(2) 0.27378(13) 0.0469(8) Uani 0.722(4) 1 d . P A 1
H7A H 0.209880 0.473666 0.285170 0.070 Uiso 0.722(4) 1 d G P A 1
H7B H 0.406570 0.468336 0.304933 0.070 Uiso 0.722(4) 1 d G P A 1
N19 N 0.4697(5) 0.3118(3) 0.07228(17) 0.0424(8) Uani 0.722(4) 1 d . P A 1
H19A H 0.425414 0.345108 0.032612 0.051 Uiso 0.722(4) 1 calc R P A 1
H19B H 0.531303 0.251626 0.071659 0.051 Uiso 0.722(4) 1 calc R P A 1
N17 N 0.5177(3) 0.30432(19) 0.19478(12) 0.0463(6) Uani 1 1 d . . . .
H17 H 0.506336 0.328484 0.236484 0.056 Uiso 0.722(4) 1 calc R P A 1
H17A H 0.521258 0.312811 0.240172 0.056 Uiso 0.278(4) 1 calc R P A 2
N16 N 0.6131(4) 0.2124(2) 0.18363(14) 0.0585(7) Uani 1 1 d . . . .
H16A H 0.555551 0.156372 0.196739 0.070 Uiso 1 1 d GR . . .
H16B H 0.729359 0.218463 0.205406 0.070 Uiso 1 1 d GR . . .
N18 N 0.3511(5) 0.4433(3) 0.13501(18) 0.0456(9) Uani 0.722(4) 1 d . P A 1
H18A H 0.305996 0.477434 0.095771 0.055 Uiso 0.722(4) 1 calc R P A 1
H18B H 0.334951 0.469250 0.175698 0.055 Uiso 0.722(4) 1 calc R P A 1
C5 C 0.4438(6) 0.3524(4) 0.1328(3) 0.0390(10) Uani 0.722(4) 1 d . P A 1
N20 N 0.3417(13) 0.4593(8) 0.1927(6) 0.062(3) Uani 0.278(4) 1 d . P A 2
H20A H 0.283916 0.512550 0.168136 0.075 Uiso 0.278(4) 1 calc R P A 2
H20B H 0.345641 0.456076 0.238426 0.075 Uiso 0.278(4) 1 calc R P A 2
N21 N 0.4255(14) 0.3806(11) 0.0945(7) 0.056(3) Uani 0.278(4) 1 d . P A 2
H21A H 0.485784 0.329750 0.076834 0.068 Uiso 0.278(4) 1 calc R P A 2
H21B H 0.366197 0.430187 0.066826 0.068 Uiso 0.278(4) 1 calc R P A 2
C6 C 0.4242(17) 0.3825(11) 0.1603(7) 0.0390(10) Uani 0.278(4) 1 d . P A 2

loop_
_atom_site_aniso_label
_atom_site_aniso_U_11
_atom_site_aniso_U_22
_atom_site_aniso_U_33
_atom_site_aniso_U_23
_atom_site_aniso_U_13
_atom_site_aniso_U_12
O3 0.0487(11) 0.0480(11) 0.0332(10) -0.0018(8) 0.0053(8) -0.0104(9)
O6 0.0549(12) 0.0464(11) 0.0300(9) 0.0005(8) 0.0026(8) 0.0101(9)
N3 0.0358(11) 0.0351(11) 0.0332(11) 0.0007(9) 0.0026(9) -0.0024(9)
O4 0.0542(11) 0.0431(11) 0.0469(11) 0.0011(9) 0.0109(9) -0.0143(9)
N9 0.0386(12) 0.0432(12) 0.0378(12) -0.0013(10) 0.0064(9) -0.0066(10)
O2 0.0564(12) 0.0439(11) 0.0506(12) 0.0028(9) 0.0065(9) -0.0130(9)
N4 0.0371(11) 0.0351(11) 0.0368(11) 0.0014(9) 0.0050(9) -0.0035(9)
N6 0.0389(11) 0.0377(12) 0.0372(11) 0.0039(9) 0.0084(9) 0.0012(9)
N7 0.0412(12) 0.0418(13) 0.0421(13) 0.0047(10) 0.0097(10) 0.0016(10)
N11 0.0379(12) 0.0397(12) 0.0433(13) 0.0038(10) 0.0006(10) -0.0007(10)
N8 0.0460(13) 0.0416(12) 0.0351(12) -0.0001(10) 0.0026(10) -0.0110(10)
N10 0.0404(12) 0.0446(13) 0.0409(12) 0.0051(10) 0.0042(10) 0.0036(10)
O5 0.0568(13) 0.0661(14) 0.0471(11) -0.0018(10) 0.0151(10) 0.0165(11)
O1 0.0592(12) 0.0523(12) 0.0418(11) 0.0056(9) 0.0147(9) -0.0025(10)
N1 0.0390(11) 0.0390(12) 0.0388(12) 0.0009(9) 0.0056(9) -0.0063(10)
N5 0.0494(13) 0.0427(12) 0.0314(11) 0.0018(9) 0.0014(9) -0.0085(10)
N2 0.0471(13) 0.0455(13) 0.0395(12) 0.0002(10) 0.0044(10) -0.0105(11)
C1 0.0308(12) 0.0342(13) 0.0393(14) 0.0019(11) 0.0053(10) 0.0014(10)
C2 0.0414(14) 0.0420(15) 0.0337(13) 0.0017(11) 0.0030(11) -0.0026(12)
C3 0.0364(13) 0.0403(14) 0.0354(13) 0.0003(11) 0.0021(11) -0.0026(11)
N14 0.0469(13) 0.0367(12) 0.0476(13) -0.0043(10) 0.0078(10) -0.0073(10)
N12 0.0547(14) 0.0409(13) 0.0344(12) 0.0006(10) 0.0049(10) -0.0133(11)
N13 0.0507(13) 0.0404(12) 0.0421(13) 0.0029(10) 0.0083(10) -0.0060(10)
C4 0.0364(13) 0.0374(14) 0.0397(14) -0.0009(11) 0.0120(11) 0.0008(11)
N15 0.0443(13) 0.0582(15) 0.0430(13) -0.0116(11) 0.0038(10) -0.0014(11)
O7 0.0489(16) 0.0502(17) 0.0419(16) 0.0032(12) 0.0095(12) -0.0008(13)
N19 0.0474(19) 0.049(2) 0.0309(17) 0.0029(15) 0.0074(14) 0.0030(16)
N17 0.0467(13) 0.0511(14) 0.0409(13) 0.0066(11) 0.0078(10) 0.0026(11)
N16 0.0467(14) 0.0663(17) 0.0645(17) -0.0071(14) 0.0153(13) 0.0040(13)
N18 0.056(2) 0.0449(19) 0.0354(19) 0.0060(16) 0.0074(16) 0.0086(16)
C5 0.0348(18) 0.049(3) 0.036(3) 0.000(2) 0.011(2) -0.0064(18)
N20 0.052(6) 0.061(6) 0.074(8) -0.005(5) 0.011(5) -0.001(5)
N21 0.047(6) 0.072(9) 0.049(7) 0.012(7) 0.003(5) -0.013(6)
C6 0.0348(18) 0.049(3) 0.036(3) 0.000(2) 0.011(2) -0.0064(18)

loop_
_atom_type_symbol
_atom_type_description
_atom_type_scat_dispersion_real
_atom_type_scat_dispersion_imag
_atom_type_scat_source
C C 0.0033 0.0016 'International Tables Vol C Tables 4.2.6.8 and 6.1.1.4'
H H 0.0000 0.0000 'International Tables Vol C Tables 4.2.6.8 and 6.1.1.4'
N N 0.0061 0.0033 'International Tables Vol C Tables 4.2.6.8 and 6.1.1.4'
O O 0.0106 0.0060 'International Tables Vol C Tables 4.2.6.8 and 6.1.1.4'

loop_
_geom_angle_atom_site_label_1
_geom_angle_atom_site_label_2
_geom_angle_atom_site_label_3
_geom_angle
C1 N3 N4 138.7(2)
C2 N3 N4 114.1(2)
C2 N3 C1 107.2(2)
O3 N9 O4 120.3(2)
O3 N9 N8 124.5(2)
O4 N9 N8 115.3(2)
C3 N4 N3 101.21(19)
N7 N6 C1 115.2(2)
O2 N7 N6 121.9(2)
O1 N7 O2 121.6(2)
O1 N7 N6 116.5(2)
O6 N11 N10 115.1(2)
O5 N11 O6 121.1(2)
O5 N11 N10 123.7(2)
N9 N8 C3 117.8(2)
N11 N10 N5 106.6(2)
N2 N1 H1 122.9
C1 N1 H1 122.9
C1 N1 N2 114.3(2)
C2 N5 N10 125.0(2)
C2 N5 C3 106.7(2)
C3 N5 N10 128.3(2)
C2 N2 N1 100.3(2)
N6 C1 N3 120.0(2)
N1 C1 N3 103.6(2)
N1 C1 N6 136.4(2)
N3 C2 N5 105.1(2)
N2 C2 N3 114.6(2)
N2 C2 N5 140.2(2)
N4 C3 N8 133.1(2)
N4 C3 N5 112.8(2)
N8 C3 N5 114.2(2)
C4 N14 H14 120.1
C4 N14 N15 119.7(2)
N15 N14 H14 120.1
H12A N12 H12B 120.0
C4 N12 H12A 120.0
C4 N12 H12B 120.0
H13A N13 H13B 120.0
C4 N13 H13A 120.0
C4 N13 H13B 120.0
N12 C4 N14 120.3(2)
N12 C4 N13 119.7(2)
N13 C4 N14 120.0(2)
N14 N15 H15A 109.5
N14 N15 H15B 109.3
H15A N15 H15B 109.4
H7A O7 H7B 109.5
H19A N19 H19B 120.0
C5 N19 H19A 120.0
C5 N19 H19B 120.0
N16 N17 H17 124.5
N16 N17 H17A 109.5
C5 N17 H17 124.5
C5 N17 N16 111.1(3)
C6 N17 H17A 109.5
C6 N17 N16 140.9(6)
N17 N16 H16A 109.5
N17 N16 H16B 109.0
H16A N16 H16B 113.8
H18A N18 H18B 120.0
C5 N18 H18A 120.0
C5 N18 H18B 120.0
N19 C5 N17 120.8(4)
N19 C5 N18 121.0(5)
N18 C5 N17 118.1(5)
H20A N20 H20B 120.0
C6 N20 H20A 120.0
C6 N20 H20B 120.0
H21A N21 H21B 120.0
C6 N21 H21A 120.0
C6 N21 H21B 120.0
N17 C6 N20 122.3(11)
N21 C6 N17 113.3(12)
N21 C6 N20 124.3(13)

loop_
_geom_bond_atom_site_label_1
_geom_bond_atom_site_label_2
_geom_bond_distance
O3 N9 1.247(3)
O6 N11 1.281(3)
N3 N4 1.396(3)
N3 C1 1.362(3)
N3 C2 1.344(3)
O4 N9 1.270(3)
N9 N8 1.315(3)
O2 N7 1.252(3)
N4 C3 1.326(3)
N6 N7 1.334(3)
N6 C1 1.349(3)
N7 O1 1.248(3)
N11 N10 1.314(3)
N11 O5 1.246(3)
N8 C3 1.364(3)
N10 N5 1.412(3)
N1 H1 0.8800
N1 N2 1.393(3)
N1 C1 1.338(3)
N5 C2 1.350(3)
N5 C3 1.397(3)
N2 C2 1.306(3)
N14 H14 0.8800
N14 C4 1.328(3)
N14 N15 1.404(3)
N12 H12A 0.8800
N12 H12B 0.8800
N12 C4 1.321(3)
N13 H13A 0.8800
N13 H13B 0.8800
N13 C4 1.322(3)
N15 H15A 0.8822
N15 H15B 0.8816
O7 H7A 0.8699
O7 H7B 0.8704
N19 H19A 0.8800
N19 H19B 0.8800
N19 C5 1.322(6)
N17 H17 0.8800
N17 H17A 0.8800
N17 N16 1.385(3)
N17 C5 1.360(6)
N17 C6 1.304(15)
N16 H16A 0.8799
N16 H16B 0.8797
N18 H18A 0.8800
N18 H18B 0.8800
N18 C5 1.330(7)
N20 H20A 0.8800
N20 H20B 0.8800
N20 C6 1.351(16)
N21 H21A 0.8800
N21 H21B 0.8800
N21 C6 1.274(16)
